data_4026918
loop_
_publ_author_name
'Mark A. Honey'
'Raffaele Pasceri'
'William Lewis'
'Christopher J. Moody'

_publ_section_title
;
 Diverse Trifluoromethyl Heterocycles from a Single Precursor
;
_journal_name_full 'Journal of Organic Chemistry'
_journal_page_first 1396
_journal_page_last 1405
_journal_paper_doi 10.1021/jo202201w
_journal_volume 77
_journal_year 2012
_chemical_formula_moiety 'C14 H12 F3 N O4'
_chemical_formula_sum 'C14 H12 F3 N O4'
_chemical_formula_weight 315.25
_chemical_name_systematic
; 
 ? 
;
_space_group_IT_number 2
_symmetry_cell_setting triclinic
_symmetry_space_group_name_Hall '-P 1'
_symmetry_space_group_name_H-M 'P -1'
_atom_sites_solution_hydrogens mixed
_atom_sites_solution_primary iterative
_atom_sites_solution_secondary difmap
_audit_creation_method 'enCIFer editing of SHELXL-97 created file'
_cell_angle_alpha 91.14(8)
_cell_angle_beta 97.51(7)
_cell_angle_gamma 90.08(4)
_cell_formula_units_Z 2
_cell_length_a 4.499(2)
_cell_length_b 11.188(6)
_cell_length_c 13.464(12)
_cell_measurement_reflns_used 1381
_cell_measurement_temperature 90(2)
_cell_measurement_theta_max 74.12
_cell_measurement_theta_min 3.30
_cell_volume 671.8(8)
_computing_cell_refinement
;
CrysAlisPro, Agilent Technologies,
Version 1.171.35.11 (release 16-05-2011 CrysAlis171 .NET)
(compiled May 16 2011,17:55:39)
;
_computing_data_collection
;
CrysAlisPro, Agilent Technologies,
Version 1.171.35.11 (release 16-05-2011 CrysAlis171 .NET)
(compiled May 16 2011,17:55:39)
;
_computing_data_reduction
;
CrysAlisPro, Agilent Technologies,
Version 1.171.35.11 (release 16-05-2011 CrysAlis171 .NET)
(compiled May 16 2011,17:55:39)
;
_computing_molecular_graphics ' ? '
_computing_publication_material 'enCIFer(Allen et al.,2004);PLATON(Spek,2003)'
_computing_structure_refinement 'SHELXL97 (Sheldrick, 2008)'
_computing_structure_solution
;
  Olex2 1.1
  (compiled 2011.09.07 svn.r1971, GUI svn.r3853)
;
_diffrn_ambient_temperature 90(2)
_diffrn_detector_area_resol_mean 10.3613
_diffrn_measured_fraction_theta_full 0.946
_diffrn_measured_fraction_theta_max 0.946
_diffrn_measurement_device_type 'SuperNova, Single source at offset), Atlas'
_diffrn_measurement_method '\w and \p scans'
_diffrn_radiation_monochromator mirror
_diffrn_radiation_source 'SuperNova (Cu) x-ray Source'
_diffrn_radiation_type 'Cu K\a'
_diffrn_radiation_wavelength 1.54184
_diffrn_reflns_av_R_equivalents 0.086
_diffrn_reflns_av_sigmaI/netI 0.0197
_diffrn_reflns_limit_h_max 5
_diffrn_reflns_limit_h_min -4
_diffrn_reflns_limit_k_max 13
_diffrn_reflns_limit_k_min -13
_diffrn_reflns_limit_l_max 16
_diffrn_reflns_limit_l_min -16
_diffrn_reflns_number 3356
_diffrn_reflns_theta_full 66.60
_diffrn_reflns_theta_max 66.60
_diffrn_reflns_theta_min 3.31
_diffrn_standards_decay_% 0
_diffrn_standards_number 0
_exptl_absorpt_coefficient_mu 1.235
_exptl_absorpt_correction_T_max 1.537
_exptl_absorpt_correction_T_min 0.950
_exptl_absorpt_correction_type gaussian
_exptl_absorpt_process_details
;
CrysAlisPro, Agilent Technologies,
Version 1.171.35.15 (release 03-08-2011 CrysAlis171 .NET)
(compiled Aug  3 2011,13:03:54)
numerical absorption correction based on gaussian integration over
            a multifaceted crystal model
;
_exptl_crystal_colour colorless
_exptl_crystal_density_diffrn 1.559
_exptl_crystal_description needle
_exptl_crystal_F_000 324
_exptl_crystal_size_max 0.7602
_exptl_crystal_size_mid 0.0887
_exptl_crystal_size_min 0.0757
_refine_diff_density_max 0.559
_refine_diff_density_min -0.713
_refine_diff_density_rms 0.137
_refine_ls_extinction_method none
_refine_ls_goodness_of_fit_ref 1.757
_refine_ls_hydrogen_treatment constr
_refine_ls_matrix_type full
_refine_ls_number_parameters 202
_refine_ls_number_reflns 3356
_refine_ls_number_restraints 0
_refine_ls_restrained_S_all 1.757
_refine_ls_R_factor_all 0.1224
_refine_ls_R_factor_gt 0.1029
_refine_ls_shift/su_max 0.000
_refine_ls_shift/su_mean 0.000
_refine_ls_structure_factor_coef Fsqd
_refine_ls_weighting_details 'calc w=1/[\s^2^(Fo^2^)+(0.2000P)^2^] where P=(Fo^2^+2Fc^2^)/3'
_refine_ls_weighting_scheme calc
_refine_ls_wR_factor_gt 0.3198
_refine_ls_wR_factor_ref 0.3727
_reflns_number_gt 2833
_reflns_number_total 3356
_reflns_threshold_expression I>2\s(I)
_cod_data_source_file jo202201w_si_002_4c.cif
_cod_data_source_block rpcjmf
_cod_original_cell_volume 671.7(8)
_cod_database_code 4026918
_nottingham_internal_coll_name RPCJMF
_nottingham_internal_coll_number 10522
_nottingham_internal_coll_client RP/CJM
_nottingham_internal_coll_type custom
_nottingham_internal_coll_frame_time '4 and 16'
_nottingham_internal_coll_frame_width 2.0000
_nottingham_internal_coll_frame_method '\w and \p scans'
_nottingham_internal_coll_user WL
_nottingham_internal_coll_date 23/6/2011
_nottingham_internal_process_user WL
_nottingham_internal_process_date 4/07/2011
_nottingham_internal_solution_user WL
_nottingham_internal_solution_date 11/10/2011
_nottingham_internal_refinement_user WL
_nottingham_internal_refinement_date 11/10/2011
_nottingham_internal_validation_user WL
_nottingham_internal_validation_date 11/10/2011
_nottingham_internal_archive_date 11/10/2011

loop_
_symmetry_equiv_pos_as_xyz
'x, y, z'
'-x, -y, -z'

loop_
_atom_site_label
_atom_site_type_symbol
_atom_site_fract_x
_atom_site_fract_y
_atom_site_fract_z
_atom_site_U_iso_or_equiv
_atom_site_adp_type
_atom_site_occupancy
_atom_site_symmetry_multiplicity
_atom_site_calc_flag
_atom_site_refinement_flags
O1 O -0.1014(7) 0.4243(3) 0.1629(2) 0.0201(8) Uani 1 1 d .
C2 C -0.1433(10) 0.4353(4) 0.2610(3) 0.0188(10) Uani 1 1 d .
N3 N -0.0083(8) 0.3547(4) 0.3179(3) 0.0205(9) Uani 1 1 d .
C4 C 0.1327(10) 0.2825(4) 0.2541(3) 0.0196(10) Uani 1 1 d .
C5 C 0.0751(9) 0.3260(4) 0.1595(3) 0.0178(10) Uani 1 1 d .
C6 C -0.3340(10) 0.5338(5) 0.2861(4) 0.0206(11) Uani 1 1 d .
C7 C -0.3571(10) 0.5617(4) 0.3854(3) 0.0205(10) Uani 1 1 d .
H7 H -0.2462 0.5169 0.4368 0.025 Uiso 1 1 calc R
C8 C -0.5400(10) 0.6542(5) 0.4111(3) 0.0212(11) Uani 1 1 d .
H8 H -0.5514 0.6742 0.4794 0.025 Uiso 1 1 calc R
C9 C -0.7071(10) 0.7174(4) 0.3345(3) 0.0193(10) Uani 1 1 d .
C10 C -0.6852(10) 0.6905(5) 0.2353(3) 0.0215(10) Uani 1 1 d .
H10 H -0.7970 0.7350 0.1839 0.026 Uiso 1 1 calc R
C11 C -0.5010(10) 0.5989(4) 0.2105(3) 0.0203(10) Uani 1 1 d .
H11 H -0.4875 0.5801 0.1421 0.024 Uiso 1 1 calc R
O12 O -0.8966(7) 0.8095(3) 0.3495(2) 0.0229(9) Uani 1 1 d .
C13 C -0.9230(11) 0.8438(5) 0.4503(4) 0.0268(12) Uani 1 1 d .
H13A H -1.0740 0.9067 0.4510 0.040 Uiso 1 1 calc R
H13B H -0.7293 0.8737 0.4831 0.040 Uiso 1 1 calc R
H13C H -0.9839 0.7744 0.4862 0.040 Uiso 1 1 calc R
C14 C 0.3027(10) 0.1763(5) 0.2902(3) 0.0206(10) Uani 1 1 d .
O15 O 0.3196(8) 0.1415(4) 0.3757(2) 0.0291(9) Uani 1 1 d .
O16 O 0.4241(7) 0.1212(3) 0.2169(2) 0.0234(8) Uani 1 1 d .
C17 C 0.5802(11) 0.0107(5) 0.2425(4) 0.0255(11) Uani 1 1 d .
H17A H 0.4485 -0.0447 0.2733 0.031 Uiso 1 1 calc R
H17B H 0.7617 0.0268 0.2909 0.031 Uiso 1 1 calc R
C18 C 0.6651(12) -0.0433(5) 0.1481(4) 0.0291(12) Uani 1 1 d .
H18A H 0.4839 -0.0586 0.1007 0.044 Uiso 1 1 calc R
H18B H 0.7706 -0.1188 0.1630 0.044 Uiso 1 1 calc R
H18C H 0.7967 0.0119 0.1186 0.044 Uiso 1 1 calc R
C19 C 0.1485(10) 0.2885(5) 0.0582(3) 0.0208(11) Uani 1 1 d .
F20 F 0.0247(6) 0.1840(3) 0.0277(2) 0.0281(8) Uani 1 1 d .
F21 F 0.4385(6) 0.2814(3) 0.0541(2) 0.0301(9) Uani 1 1 d .
F22 F 0.0358(7) 0.3691(3) -0.0092(2) 0.0316(8) Uani 1 1 d .

loop_
_atom_site_aniso_label
_atom_site_aniso_U_11
_atom_site_aniso_U_22
_atom_site_aniso_U_33
_atom_site_aniso_U_23
_atom_site_aniso_U_13
_atom_site_aniso_U_12
O1 0.0178(16) 0.0223(18) 0.0196(16) 0.0012(13) 0.0002(12) -0.0046(13)
C2 0.019(2) 0.018(2) 0.019(2) -0.0038(17) 0.0013(16) -0.0087(18)
N3 0.019(2) 0.025(2) 0.0175(18) -0.0035(15) 0.0028(14) 0.0005(16)
C4 0.016(2) 0.022(2) 0.020(2) -0.0037(17) 0.0025(16) -0.0089(19)
C5 0.012(2) 0.018(2) 0.022(2) -0.0016(17) -0.0026(16) -0.0029(17)
C6 0.015(2) 0.022(2) 0.025(2) -0.0017(18) 0.0016(16) -0.0065(19)
C7 0.018(2) 0.022(2) 0.020(2) -0.0014(17) -0.0003(16) -0.0046(18)
C8 0.023(2) 0.025(3) 0.016(2) -0.0015(17) 0.0012(16) -0.009(2)
C9 0.014(2) 0.019(2) 0.024(2) -0.0031(18) 0.0018(16) -0.0062(18)
C10 0.016(2) 0.027(3) 0.021(2) 0.0019(18) 0.0003(16) -0.0004(18)
C11 0.018(2) 0.023(2) 0.019(2) -0.0018(17) 0.0011(16) -0.0056(19)
O12 0.0242(18) 0.0250(19) 0.0191(17) -0.0048(13) 0.0020(12) 0.0018(14)
C13 0.026(3) 0.030(3) 0.023(2) -0.006(2) 0.0008(18) -0.004(2)
C14 0.017(2) 0.023(2) 0.021(2) -0.0002(17) -0.0015(16) 0.0001(18)
O15 0.035(2) 0.035(2) 0.0178(17) 0.0005(14) 0.0048(13) 0.0053(16)
O16 0.0282(19) 0.0217(18) 0.0204(16) 0.0008(12) 0.0034(12) 0.0040(14)
C17 0.026(3) 0.025(3) 0.025(2) 0.0030(19) 0.0020(18) -0.003(2)
C18 0.033(3) 0.027(3) 0.029(3) 0.002(2) 0.0077(19) 0.007(2)
C19 0.017(2) 0.022(2) 0.022(2) 0.0028(18) -0.0001(17) -0.0008(19)
F20 0.0278(16) 0.0308(17) 0.0258(15) -0.0117(12) 0.0058(11) -0.0109(13)
F21 0.0157(15) 0.050(2) 0.0250(14) -0.0045(13) 0.0039(10) -0.0087(13)
F22 0.0434(19) 0.0331(17) 0.0186(15) 0.0035(12) 0.0045(11) 0.0116(14)

loop_
_atom_type_symbol
_atom_type_description
_atom_type_scat_dispersion_real
_atom_type_scat_dispersion_imag
_atom_type_scat_source
C C 0.0181 0.0091 'International Tables Vol C Tables 4.2.6.8 and 6.1.1.4'
H H 0.0000 0.0000 'International Tables Vol C Tables 4.2.6.8 and 6.1.1.4'
N N 0.0311 0.0180 'International Tables Vol C Tables 4.2.6.8 and 6.1.1.4'
O O 0.0492 0.0322 'International Tables Vol C Tables 4.2.6.8 and 6.1.1.4'
F F 0.0727 0.0534 'International Tables Vol C Tables 4.2.6.8 and 6.1.1.4'

loop_
_geom_angle_atom_site_label_1
_geom_angle_atom_site_label_2
_geom_angle_atom_site_label_3
_geom_angle
C5 O1 C2 104.2(4)
N3 C2 O1 114.1(4)
N3 C2 C6 129.8(4)
O1 C2 C6 116.0(4)
C2 N3 C4 104.9(4)
C5 C4 N3 108.5(4)
C5 C4 C14 129.9(4)
N3 C4 C14 121.5(4)
O1 C5 C4 108.2(4)
O1 C5 C19 116.2(4)
C4 C5 C19 135.5(5)
C7 C6 C11 119.4(5)
C7 C6 C2 120.0(4)
C11 C6 C2 120.6(4)
C6 C7 C8 121.0(4)
C6 C7 H7 119.5
C8 C7 H7 119.5
C7 C8 C9 118.8(4)
C7 C8 H8 120.6
C9 C8 H8 120.6
O12 C9 C10 114.7(4)
O12 C9 C8 124.6(4)
C10 C9 C8 120.7(5)
C9 C10 C11 120.1(4)
C9 C10 H10 119.9
C11 C10 H10 119.9
C10 C11 C6 120.1(4)
C10 C11 H11 120.0
C6 C11 H11 120.0
C9 O12 C13 117.4(4)
O12 C13 H13A 109.5
O12 C13 H13B 109.5
H13A C13 H13B 109.5
O12 C13 H13C 109.5
H13A C13 H13C 109.5
H13B C13 H13C 109.5
O15 C14 O16 124.7(5)
O15 C14 C4 123.7(5)
O16 C14 C4 111.6(4)
C14 O16 C17 116.3(4)
O16 C17 C18 107.5(4)
O16 C17 H17A 110.2
C18 C17 H17A 110.2
O16 C17 H17B 110.2
C18 C17 H17B 110.2
H17A C17 H17B 108.5
C17 C18 H18A 109.5
C17 C18 H18B 109.5
H18A C18 H18B 109.5
C17 C18 H18C 109.5
H18A C18 H18C 109.5
H18B C18 H18C 109.5
F21 C19 F20 108.1(4)
F21 C19 F22 107.6(4)
F20 C19 F22 106.4(4)
F21 C19 C5 113.1(4)
F20 C19 C5 112.2(4)
F22 C19 C5 109.1(4)

loop_
_geom_bond_atom_site_label_1
_geom_bond_atom_site_label_2
_geom_bond_distance
O1 C5 1.361(6)
O1 C2 1.361(6)
C2 N3 1.295(7)
C2 C6 1.459(7)
N3 C4 1.382(6)
C4 C5 1.365(7)
C4 C14 1.470(7)
C5 C19 1.496(7)
C6 C7 1.384(7)
C6 C11 1.401(7)
C7 C8 1.390(7)
C7 H7 0.9500
C8 C9 1.399(7)
C8 H8 0.9500
C9 O12 1.367(6)
C9 C10 1.380(7)
C10 C11 1.382(7)
C10 H10 0.9500
C11 H11 0.9500
O12 C13 1.423(6)
C13 H13A 0.9800
C13 H13B 0.9800
C13 H13C 0.9800
C14 O15 1.216(6)
C14 O16 1.330(6)
O16 C17 1.448(6)
C17 C18 1.492(8)
C17 H17A 0.9900
C17 H17B 0.9900
C18 H18A 0.9800
C18 H18B 0.9800
C18 H18C 0.9800
C19 F21 1.315(6)
C19 F20 1.329(6)
C19 F22 1.344(6)

loop_
_geom_torsion_atom_site_label_1
_geom_torsion_atom_site_label_2
_geom_torsion_atom_site_label_3
_geom_torsion_atom_site_label_4
_geom_torsion
C5 O1 C2 N3 0.7(5)
C5 O1 C2 C6 -178.6(3)
O1 C2 N3 C4 -0.8(5)
C6 C2 N3 C4 178.3(4)
C2 N3 C4 C5 0.6(5)
C2 N3 C4 C14 -177.6(4)
C2 O1 C5 C4 -0.2(4)
C2 O1 C5 C19 177.5(4)
N3 C4 C5 O1 -0.2(5)
C14 C4 C5 O1 177.8(4)
N3 C4 C5 C19 -177.3(5)
C14 C4 C5 C19 0.7(8)
N3 C2 C6 C7 9.5(7)
O1 C2 C6 C7 -171.4(4)
N3 C2 C6 C11 -168.9(4)
O1 C2 C6 C11 10.3(6)
C11 C6 C7 C8 -0.9(7)
C2 C6 C7 C8 -179.2(4)
C6 C7 C8 C9 1.5(7)
C7 C8 C9 O12 179.5(4)
C7 C8 C9 C10 -1.6(7)
O12 C9 C10 C11 -179.9(4)
C8 C9 C10 C11 1.2(7)
C9 C10 C11 C6 -0.5(7)
C7 C6 C11 C10 0.4(7)
C2 C6 C11 C10 178.7(4)
C10 C9 O12 C13 -178.4(4)
C8 C9 O12 C13 0.5(6)
C5 C4 C14 O15 -174.2(5)
N3 C4 C14 O15 3.6(7)
C5 C4 C14 O16 3.3(7)
N3 C4 C14 O16 -178.9(4)
O15 C14 O16 C17 1.5(7)
C4 C14 O16 C17 -176.0(4)
C14 O16 C17 C18 173.2(4)
O1 C5 C19 F21 124.2(4)
C4 C5 C19 F21 -58.9(7)
O1 C5 C19 F20 -113.2(4)
C4 C5 C19 F20 63.7(6)
O1 C5 C19 F22 4.5(5)
C4 C5 C19 F22 -178.6(4)

loop_
_cod_related_entry_id
_cod_related_entry_database
_cod_related_entry_code
1 ChemSpider 30659452
